data_4350229
loop_
_publ_author_name
'Peng, Rong'
'Li, Dan'
'Wu, Tao'
'Zhou, Xiao-Ping'
'Ng, Seik Weng'

_publ_section_title
;
 Increasing structure dimensionality of copper(I) complexes by varying the
 flexible thioether ligand geometry and counteranions.
;
_journal_issue 10
_journal_name_full 'Inorganic chemistry'
_journal_page_first 4035
_journal_page_last 4046
_journal_paper_doi 10.1021/ic060074x
_journal_volume 45
_journal_year 2006
_chemical_formula_moiety '[Cu(C16H14N4S2)CN]n'
_chemical_formula_sum 'C17 H14 Cu N5 S2'
_chemical_formula_weight 415.99
_space_group_IT_number 30
_space_group_name_Hall 'P 2 -2bc'
_space_group_name_H-M_alt 'P n c 2'
_symmetry_cell_setting orthorhombic
_symmetry_space_group_name_H-M 'P n c 2'
_atom_sites_solution_hydrogens geom
_atom_sites_solution_primary direct
_atom_sites_solution_secondary difmap
_audit_creation_method SHELXL-97
_cell_angle_alpha 90.00
_cell_angle_beta 90.00
_cell_angle_gamma 90.00
_cell_formula_units_Z 2
_cell_length_a 14.0560(12)
_cell_length_b 4.8159(4)
_cell_length_c 12.5757(11)
_cell_measurement_reflns_used 4773
_cell_measurement_temperature 293(2)
_cell_measurement_theta_max 27.50
_cell_measurement_theta_min 1.45
_cell_volume 851.28(13)
_computing_structure_refinement 'SHELXL-97 (Sheldrick, 1997)'
_computing_structure_solution 'SHELXS-97 (Sheldrick, 1990)'
_diffrn_ambient_temperature 293(2)
_diffrn_measured_fraction_theta_full 0.991
_diffrn_measured_fraction_theta_max 0.991
_diffrn_radiation_monochromator graphite
_diffrn_radiation_source 'fine-focus sealed tube'
_diffrn_radiation_type MoK\a
_diffrn_radiation_wavelength 0.71073
_diffrn_reflns_av_R_equivalents 0.0191
_diffrn_reflns_av_sigmaI/netI 0.0292
_diffrn_reflns_limit_h_max 18
_diffrn_reflns_limit_h_min -18
_diffrn_reflns_limit_k_max 4
_diffrn_reflns_limit_k_min -6
_diffrn_reflns_limit_l_max 15
_diffrn_reflns_limit_l_min -16
_diffrn_reflns_number 4773
_diffrn_reflns_theta_full 27.50
_diffrn_reflns_theta_max 27.50
_diffrn_reflns_theta_min 1.45
_exptl_absorpt_coefficient_mu 1.538
_exptl_absorpt_correction_T_max 0.8370
_exptl_absorpt_correction_T_min 0.7484
_exptl_crystal_colour pale-yellow
_exptl_crystal_density_diffrn 1.623
_exptl_crystal_density_method 'not measured'
_exptl_crystal_description plate
_exptl_crystal_F_000 424
_exptl_crystal_size_max 0.20
_exptl_crystal_size_mid 0.14
_exptl_crystal_size_min 0.12
_refine_diff_density_max 0.421
_refine_diff_density_min -0.469
_refine_diff_density_rms 0.120
_refine_ls_abs_structure_details 'Flack H D (1983), Acta Cryst. A39, 876-881'
_refine_ls_abs_structure_Flack -0.02(5)
_refine_ls_extinction_method none
_refine_ls_goodness_of_fit_ref 1.217
_refine_ls_hydrogen_treatment mixed
_refine_ls_matrix_type full
_refine_ls_number_parameters 115
_refine_ls_number_reflns 1809
_refine_ls_number_restraints 14
_refine_ls_restrained_S_all 1.212
_refine_ls_R_factor_all 0.0629
_refine_ls_R_factor_gt 0.0592
_refine_ls_shift/su_max 0.001
_refine_ls_shift/su_mean 0.000
_refine_ls_structure_factor_coef Fsqd
_refine_ls_weighting_details 'calc w=1/[\s^2^(Fo^2^)+(0.0840P)^2^+2.4616P] where P=(Fo^2^+2Fc^2^)/3'
_refine_ls_weighting_scheme calc
_refine_ls_wR_factor_gt 0.1883
_refine_ls_wR_factor_ref 0.1999
_reflns_number_gt 1723
_reflns_number_total 1809
_reflns_threshold_expression >2sigma(I)
_cod_data_source_file ic060074xrom20060115_103604.cif
_cod_data_source_block Complex_6
_cod_original_sg_symbol_H-M Pnc2
_cod_database_code 4350229

loop_
_symmetry_equiv_pos_as_xyz
'x, y, z'
'-x, -y, z'
'-x, y+1/2, z+1/2'
'x, -y+1/2, z+1/2'

loop_
_atom_site_label
_atom_site_type_symbol
_atom_site_fract_x
_atom_site_fract_y
_atom_site_fract_z
_atom_site_U_iso_or_equiv
_atom_site_adp_type
_atom_site_occupancy
_atom_site_symmetry_multiplicity
_atom_site_calc_flag
_atom_site_refinement_flags
Cu1 Cu 0.5000 0.0000 0.5000(2) 0.0661(5) Uani 1 2 d S
S1 S 0.74161(10) 0.2778(4) 0.4678(2) 0.0445(4) Uani 1 1 d .
N1 N 0.6232(4) -0.0475(10) 0.3656(5) 0.0409(13) Uani 1 1 d D
N2 N 0.7824(4) -0.0493(10) 0.2998(5) 0.0409(14) Uani 1 1 d D
C1 C 0.6002(5) -0.2230(15) 0.2894(7) 0.0512(19) Uani 1 1 d D
H1 H 0.5371 -0.2803 0.2843 0.061 Uiso 1 1 calc R
C2 C 0.6640(4) -0.3246(16) 0.2178(7) 0.057(2) Uani 1 1 d D
H2 H 0.6468 -0.4537 0.1663 0.069 Uiso 1 1 calc R
C3 C 0.7545(5) -0.226(2) 0.2262(8) 0.062(2) Uani 1 1 d D
H3 H 0.7993 -0.2872 0.1771 0.075 Uiso 1 1 calc R
C4 C 0.7144(3) 0.0389(14) 0.3674(6) 0.0389(15) Uani 1 1 d D
C5 C 0.8667(5) 0.3551(11) 0.4449(7) 0.0434(16) Uani 1 1 d .
H5A H 0.8790 0.3440 0.3691 0.052 Uiso 1 1 calc R
H5B H 0.8787 0.5450 0.4668 0.052 Uiso 1 1 calc R
C6 C 0.9356(4) 0.1694(12) 0.5012(4) 0.0378(13) Uani 1 1 d D
C7 C 0.9360(5) 0.1678(15) 0.6120(4) 0.0460(17) Uani 1 1 d D
H7 H 0.8935 0.2792 0.6493 0.055 Uiso 1 1 calc R
C8 C 1.0000 0.0000 0.6673(9) 0.061(3) Uani 1 2 d SD
H8 H 1.0000 0.0000 0.7413 0.073 Uiso 1 2 calc SR
C9 C 1.0000 0.0000 0.4471(7) 0.038(2) Uani 1 2 d SD
H9 H 1.0000 0.0000 0.3731 0.046 Uiso 1 2 calc SR
C17 C 0.5008(5) 0.3823(15) 0.5322(6) 0.0462(15) Uani 0.50 1 d P
N5 N 0.5008(5) 0.3823(15) 0.5322(6) 0.0462(15) Uani 0.50 1 d P

loop_
_atom_site_aniso_label
_atom_site_aniso_U_11
_atom_site_aniso_U_22
_atom_site_aniso_U_33
_atom_site_aniso_U_23
_atom_site_aniso_U_13
_atom_site_aniso_U_12
Cu1 0.0900(11) 0.0393(7) 0.0689(10) 0.000 0.000 0.0105(7)
S1 0.0332(6) 0.0445(9) 0.0557(9) -0.0018(9) -0.0003(9) 0.0018(6)
N1 0.042(3) 0.021(2) 0.060(4) -0.001(2) 0.004(3) 0.002(2)
N2 0.045(3) 0.013(2) 0.064(4) 0.003(2) 0.007(3) 0.005(2)
C1 0.048(4) 0.032(4) 0.074(5) -0.009(4) 0.000(4) 0.000(3)
C2 0.068(5) 0.045(4) 0.059(5) -0.008(4) -0.006(5) 0.011(3)
C3 0.062(4) 0.073(6) 0.052(5) -0.005(4) 0.011(4) 0.028(4)
C4 0.033(3) 0.036(3) 0.047(4) 0.009(3) 0.001(3) 0.006(3)
C5 0.049(4) 0.009(2) 0.071(5) 0.003(3) -0.001(3) -0.007(2)
C6 0.029(3) 0.034(3) 0.051(3) 0.003(3) -0.001(3) -0.008(2)
C7 0.039(3) 0.048(4) 0.051(4) -0.006(3) 0.006(3) 0.006(3)
C8 0.042(5) 0.096(10) 0.044(6) 0.000 0.000 0.004(6)
C9 0.035(4) 0.044(5) 0.035(5) 0.000 0.000 -0.010(4)
C17 0.045(3) 0.041(3) 0.053(4) 0.000(3) 0.001(3) 0.002(3)
N5 0.045(3) 0.041(3) 0.053(4) 0.000(3) 0.001(3) 0.002(3)

loop_
_atom_type_symbol
_atom_type_description
_atom_type_scat_dispersion_real
_atom_type_scat_dispersion_imag
_atom_type_scat_source
C C 0.0033 0.0016 'International Tables Vol C Tables 4.2.6.8 and 6.1.1.4'
H H 0.0000 0.0000 'International Tables Vol C Tables 4.2.6.8 and 6.1.1.4'
N N 0.0061 0.0033 'International Tables Vol C Tables 4.2.6.8 and 6.1.1.4'
S S 0.1246 0.1234 'International Tables Vol C Tables 4.2.6.8 and 6.1.1.4'
Cu Cu 0.3201 1.2651 'International Tables Vol C Tables 4.2.6.8 and 6.1.1.4'

loop_
_geom_angle_atom_site_label_1
_geom_angle_atom_site_label_2
_geom_angle_atom_site_label_3
_geom_angle
_geom_angle_site_symmetry_1
_geom_angle_site_symmetry_3
C17 Cu1 N5 155.2(4) . 2_655
C17 Cu1 C17 155.2(4) . 2_655
N5 Cu1 C17 0.00(9) 2_655 2_655
C17 Cu1 N1 93.5(2) . 2_655
N5 Cu1 N1 103.7(3) 2_655 2_655
C17 Cu1 N1 103.7(3) 2_655 2_655
C17 Cu1 N1 103.7(3) . .
N5 Cu1 N1 93.5(2) 2_655 .
C17 Cu1 N1 93.5(2) 2_655 .
N1 Cu1 N1 91.9(3) 2_655 .
C4 S1 C5 103.4(3) . .
C1 N1 C4 116.3(6) . .
C1 N1 Cu1 113.0(5) . .
C4 N1 Cu1 129.6(5) . .
C3 N2 C4 115.8(6) . .
N1 C1 C2 123.3(7) . .
N1 C1 H1 118.4 . .
C2 C1 H1 118.4 . .
C1 C2 C3 116.0(8) . .
C1 C2 H2 122.0 . .
C3 C2 H2 122.0 . .
N2 C3 C2 123.9(7) . .
N2 C3 H3 118.0 . .
C2 C3 H3 118.0 . .
N2 C4 N1 124.5(7) . .
N2 C4 S1 120.5(4) . .
N1 C4 S1 115.0(4) . .
C6 C5 S1 115.4(4) . .
C6 C5 H5A 108.4 . .
S1 C5 H5A 108.4 . .
C6 C5 H5B 108.4 . .
S1 C5 H5B 108.4 . .
H5A C5 H5B 107.5 . .
C7 C6 C9 118.8(6) . .
C7 C6 C5 118.6(5) . .
C9 C6 C5 122.6(5) . .
C6 C7 C8 120.3(7) . .
C6 C7 H7 119.9 . .
C8 C7 H7 119.9 . .
C7 C8 C7 120.2(9) 2_755 .
C7 C8 H8 119.9 2_755 .
C7 C8 H8 119.9 . .
C6 C9 C6 121.6(8) . 2_755
C6 C9 H9 119.2 . .
C6 C9 H9 119.2 2_755 .
N5 C17 C17 0.0(8) 2_665 2_665
N5 C17 Cu1 167.5(2) 2_665 .
C17 C17 Cu1 167.5(2) 2_665 .

loop_
_geom_bond_atom_site_label_1
_geom_bond_atom_site_label_2
_geom_bond_distance
_geom_bond_site_symmetry_2
Cu1 C17 1.885(7) .
Cu1 N5 1.885(7) 2_655
Cu1 C17 1.885(7) 2_655
Cu1 N1 2.431(6) 2_655
Cu1 N1 2.431(6) .
S1 C4 1.750(8) .
S1 C5 1.820(7) .
N1 C1 1.318(8) .
N1 C4 1.348(6) .
N2 C3 1.317(8) .
N2 C4 1.347(6) .
C1 C2 1.362(8) .
C1 H1 0.9300 .
C2 C3 1.362(8) .
C2 H2 0.9300 .
C3 H3 0.9300 .
C5 C6 1.496(9) .
C5 H5A 0.9700 .
C5 H5B 0.9700 .
C6 C7 1.394(5) .
C6 C9 1.396(5) .
C7 C8 1.395(5) .
C7 H7 0.9300 .
C8 C7 1.395(5) 2_755
C8 H8 0.9300 .
C9 C6 1.396(5) 2_755
C9 H9 0.9300 .
C17 N5 1.134(14) 2_665
C17 C17 1.134(14) 2_665

loop_
_geom_torsion_atom_site_label_1
_geom_torsion_atom_site_label_2
_geom_torsion_atom_site_label_3
_geom_torsion_atom_site_label_4
_geom_torsion
_geom_torsion_site_symmetry_1
_geom_torsion_site_symmetry_4
C17 Cu1 N1 C1 -140.6(6) . .
N5 Cu1 N1 C1 57.3(6) 2_655 .
C17 Cu1 N1 C1 57.3(6) 2_655 .
N1 Cu1 N1 C1 -46.5(5) 2_655 .
C17 Cu1 N1 C4 52.0(6) . .
N5 Cu1 N1 C4 -110.1(6) 2_655 .
C17 Cu1 N1 C4 -110.1(6) 2_655 .
N1 Cu1 N1 C4 146.1(6) 2_655 .
C4 N1 C1 C2 2.7(12) . .
Cu1 N1 C1 C2 -166.6(7) . .
N1 C1 C2 C3 -2.4(14) . .
C4 N2 C3 C2 -1.7(14) . .
C1 C2 C3 N2 1.9(15) . .
C3 N2 C4 N1 2.0(10) . .
C3 N2 C4 S1 -179.1(7) . .
C1 N1 C4 N2 -2.4(10) . .
Cu1 N1 C4 N2 164.7(5) . .
C1 N1 C4 S1 178.6(6) . .
Cu1 N1 C4 S1 -14.3(7) . .
C5 S1 C4 N2 2.5(6) . .
C5 S1 C4 N1 -178.5(5) . .
C4 S1 C5 C6 -89.4(5) . .
S1 C5 C6 C7 -63.0(7) . .
S1 C5 C6 C9 117.7(5) . .
C9 C6 C7 C8 0.1(9) . .
C5 C6 C7 C8 -179.2(5) . .
C6 C7 C8 C7 -0.1(5) . 2_755
C7 C6 C9 C6 -0.1(5) . 2_755
C5 C6 C9 C6 179.3(6) . 2_755
N5 Cu1 C17 N5 -173(4) 2_655 2_665
C17 Cu1 C17 N5 -173(4) 2_655 2_665
N1 Cu1 C17 N5 -39(4) 2_655 2_665
N1 Cu1 C17 N5 54(4) . 2_665
N5 Cu1 C17 C17 -173(4) 2_655 2_665
C17 Cu1 C17 C17 -173(4) 2_655 2_665
N1 Cu1 C17 C17 -39(4) 2_655 2_665
N1 Cu1 C17 C17 54(4) . 2_665
